data_2011105
loop_
_publ_author_name
'Kooijman, Huub'
'Bommel, Kjeld J. C. van'
'Verboom, Willem'
'Reinhoudt, David N.'
'Kroon, Jan'
'Spek, Anthony L.'

_publ_section_title
;Polymorphs and pseudo-polymorphs of
 \m-oxo-bis{[<i>N</i>,<i>N</i>'-bis(salicylidene)propane-1,3-diamine]oxorhenium(V)}
;
_journal_issue 7
_journal_name_full 'Acta Crystallographica Section C'
_journal_page_first 749
_journal_page_last 757
_journal_paper_doi 10.1107/S0108270100004108
_journal_volume 56
_journal_year 2000
_chemical_formula_iupac '[Re2 O (C17 H16 N2 O3)2] , 4C H Cl3'
_chemical_formula_moiety 'C34 H32 N4 O7 Re2, 4(C H Cl3)'
_chemical_formula_sum 'C38 H36 Cl12 N4 O7 Re2'
_chemical_formula_weight 1458.53
_chemical_name_systematic
;
\m-oxo-bis{oxo{2,2'-[propane-1,3-diylbis(nitrilomethylidyne)]diphenolato}
rhenium(V)} chloroform solvate (1:4)
;
_space_group_IT_number 14
_symmetry_cell_setting monoclinic
_symmetry_space_group_name_Hall '-P 2ybc'
_symmetry_space_group_name_H-M 'P 1 21/c 1'
_cell_angle_alpha 90
_cell_angle_beta 126.43(6)
_cell_angle_gamma 90
_cell_formula_units_Z 2
_cell_length_a 10.137(10)
_cell_length_b 18.733(15)
_cell_length_c 16.131(11)
_cell_measurement_reflns_used 22
_cell_measurement_temperature 150
_cell_measurement_theta_max 13.66
_cell_measurement_theta_min 9.81
_cell_volume 2465(4)
_computing_cell_refinement 'SET4 (de Boer & Duisenberg, 1984)'
_computing_data_collection 'locally modified CAD-4 Software (Enraf-Nonius, 1989)'
_computing_data_reduction 'HELENA (Spek, 1997)'
_computing_molecular_graphics 'PLATON (Spek, 2000)'
_computing_publication_material PLATON
_computing_structure_refinement 'SHELXL97 (Sheldrick, 1997)'
_computing_structure_solution 'SHELXS86 (Sheldrick, 1985)'
_diffrn_ambient_temperature 150
_diffrn_measured_fraction_theta_full .999
_diffrn_measured_fraction_theta_max .934
_diffrn_measurement_device_type 'Enraf-Nonius CAD4-T'
_diffrn_measurement_method '\w scans'
_diffrn_radiation_monochromator graphite
_diffrn_radiation_source 'rotating anode'
_diffrn_radiation_type 'Mo K\a'
_diffrn_radiation_wavelength .71073
_diffrn_reflns_av_R_equivalents .097
_diffrn_reflns_av_sigmaI/netI .109
_diffrn_reflns_limit_h_max 12
_diffrn_reflns_limit_h_min 0
_diffrn_reflns_limit_k_max 23
_diffrn_reflns_limit_k_min 0
_diffrn_reflns_limit_l_max 15
_diffrn_reflns_limit_l_min -19
_diffrn_reflns_number 5052
_diffrn_reflns_reduction_process
;
 ?
;
_diffrn_reflns_theta_full 25.25
_diffrn_reflns_theta_max 26.51
_diffrn_reflns_theta_min 1.91
_diffrn_standards_decay_% 1
_diffrn_standards_interval_time 60
_diffrn_standards_number 3
_exptl_absorpt_coefficient_mu 5.61
_exptl_absorpt_correction_T_max .571
_exptl_absorpt_correction_T_min .138
_exptl_absorpt_correction_type refdelf
_exptl_absorpt_process_details '(PLATON; Spek, 2000)'
_exptl_crystal_colour 'dark green'
_exptl_crystal_density_diffrn 1.965
_exptl_crystal_density_method 'not measured'
_exptl_crystal_description 'irregular plate'
_exptl_crystal_F_000 1404
_exptl_crystal_size_max .5
_exptl_crystal_size_mid .4
_exptl_crystal_size_min .1
_refine_diff_density_max 1.451
_refine_diff_density_min -1.827
_refine_ls_abs_structure_details none
_refine_ls_extinction_method none
_refine_ls_goodness_of_fit_ref 1.033
_refine_ls_hydrogen_treatment constr
_refine_ls_matrix_type full
_refine_ls_number_constraints 0
_refine_ls_number_parameters 286
_refine_ls_number_reflns 4773
_refine_ls_number_restraints 226
_refine_ls_restrained_S_all 1.011
_refine_ls_R_factor_all .125
_refine_ls_R_factor_gt .068
_refine_ls_shift/su_max .043
_refine_ls_shift/su_mean .002
_refine_ls_structure_factor_coef Fsqd
_refine_ls_weighting_details 'w = 1/[\s^2^(F~o~^2^)+(0.0801P)^2^+29.94P] where P=(F~o~^2^+2F~c~^2^)/3'
_refine_ls_weighting_scheme calc
_refine_ls_wR_factor_ref .185
_reflns_number_gt 3022
_reflns_number_total 4773
_reflns_threshold_expression I>2\s(I)
_cod_data_source_file fg1587.cif
_cod_data_source_block IV
_cod_depositor_comments
;
The following automatic conversions were performed:
'_symmetry_cell_setting' value 'Monoclinic' changed to 'monoclinic'
according to '/home/saulius/struct/CIF-dictionaries/cif_core.dic'
dictionary named 'cif_core.dic' version 2.4.1 from 2010-06-29.

Automatic conversion script
Id: cif_fix_enum 1527 2010-12-29 10:47:43Z saulius 

The following automatic conversions were performed:

'_symmetry_cell_setting' value 'Monoclinic' changed to 'monoclinic'
according to /home/saulius/struct/CIF-dictionaries/cif_core.dic
dictionary named 'cif_core.dic' version 2.4.1 from 2010-06-29.

Automatic conversion script
Id: cif_fix_values 1715 2011-07-08 13:25:40Z adriana 
;
_cod_original_sg_symbol_H-M 'P 21/c'
_cod_database_code 2011105
_cod_database_fobs_code 2011105

loop_
_symmetry_equiv_pos_as_xyz
x,y,z
-x,1/2+y,1/2-z
-x,-y,-z
x,1/2-y,1/2+z

loop_
_atom_site_aniso_label
_atom_site_aniso_U_11
_atom_site_aniso_U_22
_atom_site_aniso_U_33
_atom_site_aniso_U_12
_atom_site_aniso_U_13
_atom_site_aniso_U_23
Re1 .0248(3) .0253(3) .0276(3) -.0010(3) .0152(2) -.0006(3)
O1 .029(5) .023(5) .031(5) .005(4) .017(4) .003(4)
O2 .035(6) .023(4) .043(6) .002(4) .027(5) .006(4)
O3 .031(5) .035(6) .033(5) -.010(4) .020(4) -.008(4)
O4 .033(6) .033(7) .033(6) -.004(5) .026(5) -.003(6)
N1 .025(6) .029(5) .020(5) -.004(4) .011(5) -.008(4)
N2 .025(6) .033(5) .028(6) .010(5) .015(5) .010(4)
C1 .022(7) .032(6) .028(7) -.008(6) .016(6) -.001(5)
C2 .043(9) .039(7) .040(8) -.001(7) .030(8) -.001(6)
C3 .037(8) .046(7) .021(7) .000(7) .016(6) .007(6)
C4 .036(8) .050(8) .038(8) .006(8) .026(7) .002(7)
C5 .035(8) .032(6) .038(8) -.010(6) .024(7) -.012(5)
C6 .026(7) .028(6) .035(7) -.015(6) .019(6) -.012(5)
C7 .026(7) .027(6) .036(7) -.001(5) .019(6) -.008(5)
C8 .032(8) .023(6) .025(7) -.006(6) .009(6) -.008(5)
C9 .032(8) .022(6) .055(9) .003(6) .023(7) .005(6)
C10 .043(9) .027(6) .044(8) .003(6) .029(8) .012(6)
C11 .037(8) .037(6) .028(7) .000(6) .024(7) .002(6)
C12 .033(8) .035(6) .029(7) -.011(6) .022(6) -.016(5)
C13 .043(9) .062(8) .032(8) .003(8) .026(7) -.013(7)
C14 .039(9) .059(9) .031(8) -.009(7) .022(7) -.031(6)
C15 .032(8) .045(8) .059(10) -.007(7) .030(8) -.021(6)
C16 .036(8) .024(6) .048(9) -.011(6) .029(7) -.010(6)
C17 .030(8) .031(6) .039(8) -.005(6) .022(6) -.010(5)
Cl1 .050(3) .039(2) .043(2) -.0126(19) .022(2) -.0076(18)
Cl2 .071(4) .046(3) .066(3) .011(2) .039(3) .016(2)
Cl3 .061(3) .056(3) .090(4) -.007(2) .056(3) -.012(3)
C18 .033(9) .037(7) .033(7) -.005(6) .014(7) -.006(6)
Cl4 .108(5) .053(3) .054(3) -.006(3) .033(3) .004(3)
Cl5 .133(6) .078(4) .063(4) .031(4) .058(4) .001(3)
Cl6 .073(4) .165(7) .084(5) -.046(5) .037(4) -.021(5)
C19 .048(9) .055(8) .023(9) -.005(8) .009(8) -.004(7)

loop_
_atom_site_label
_atom_site_fract_x
_atom_site_fract_y
_atom_site_fract_z
_atom_site_U_iso_or_equiv
_atom_site_thermal_displace_type
_atom_site_occupancy
_atom_site_type_symbol
Re1 .21608(7) .03730(3) .09915(5) .0261(2) Uani 1.000 Re
O1 .1976(12) .0948(5) -.0132(8) .028(3) Uani 1.000 O
O2 .1150(12) .1269(5) .1099(8) .031(3) Uani 1.000 O
O3 .4150(12) .0536(5) .1976(8) .032(3) Uani 1.000 O
O4 0 0 0 .029(4) Uani 1.000 O
N1 .2910(14) -.0548(6) .0578(9) .026(3) Uani 1.000 N
N2 .1940(15) -.0147(6) .2082(9) .029(3) Uani 1.000 N
C1 .2301(17) .0746(8) -.0779(11) .027(4) Uani 1.000 C
C2 .201(2) .1239(9) -.1509(12) .037(5) Uani 1.000 C
C3 .2255(19) .1079(9) -.2247(11) .035(4) Uani 1.000 C
C4 .2780(19) .0392(9) -.2292(12) .039(5) Uani 1.000 C
C5 .3066(19) -.0102(8) -.1567(12) .034(4) Uani 1.000 C
C6 .2805(18) .0042(8) -.0808(11) .029(4) Uani 1.000 C
C7 .3042(17) -.0538(7) -.0154(12) .029(4) Uani 1.000 C
C8 .3256(18) -.1198(7) .1154(11) .032(4) Uani 1.000 C
C9 .2145(19) -.1350(8) .1493(13) .038(4) Uani 1.000 C
C10 .252(2) -.0913(7) .2385(13) .036(4) Uani 1.000 C
C11 .1316(19) .0158(8) .2493(12) .031(4) Uani 1.000 C
C12 .0777(18) .0890(8) .2378(11) .030(4) Uani 1.000 C
C13 .021(2) .1086(10) .2983(13) .043(5) Uani 1.000 C
C14 -.044(2) .1734(9) .2869(12) .042(5) Uani 1.000 C
C15 -.064(2) .2232(9) .2136(14) .044(5) Uani 1.000 C
C16 -.0054(19) .2055(8) .1579(13) .034(4) Uani 1.000 C
C17 .0613(18) .1392(8) .1660(12) .032(4) Uani 1.000 C
Cl1 .4329(6) .2306(2) .2493(3) .0474(14) Uani 1.000 Cl
Cl2 .2757(7) .3180(3) .0671(4) .0620(19) Uani 1.000 Cl
Cl3 .5301(7) .2194(3) .1140(5) .0622(19) Uani 1.000 Cl
C18 .362(2) .2351(8) .1217(12) .038(4) Uani 1.000 C
Cl4 .6516(9) -.0009(3) .4612(4) .081(2) Uani 1.000 Cl
Cl5 .5839(10) .1440(3) .4817(5) .091(3) Uani 1.000 Cl
Cl6 .8584(9) .1138(5) .4787(6) .113(3) Uani 1.000 Cl
C19 .659(2) .0870(10) .4309(13) .049(5) Uani 1.000 C
H2 .16350 .17020 -.15030 .0450 Uiso 1.000 H
H3 .20660 .14350 -.27270 .0420 Uiso 1.000 H
H4 .29310 .02740 -.28030 .0470 Uiso 1.000 H
H5 .34560 -.05610 -.15740 .0410 Uiso 1.000 H
H7 .33430 -.09790 -.02890 .0360 Uiso 1.000 H
H8A .44080 -.11800 .17770 .0380 Uiso 1.000 H
H8B .31630 -.16040 .07290 .0380 Uiso 1.000 H
H9A .09920 -.12630 .09000 .0460 Uiso 1.000 H
H9B .22450 -.18610 .16770 .0460 Uiso 1.000 H
H10A .37130 -.09170 .29330 .0440 Uiso 1.000 H
H10B .19730 -.11320 .26700 .0440 Uiso 1.000 H
H11 .11960 -.01340 .29260 .0380 Uiso 1.000 H
H13 .03020 .07570 .34620 .0530 Uiso 1.000 H
H14 -.07740 .18630 .32880 .0510 Uiso 1.000 H
H15 -.11640 .26780 .20320 .0520 Uiso 1.000 H
H16 -.01110 .23990 .11260 .0400 Uiso 1.000 H
H18 .27770 .19720 .08160 .0460 Uiso 1.000 H
H19 .58720 .09210 .35420 .0590 Uiso 1.000 H

loop_
_atom_type_symbol
_atom_type_description
_atom_type_scat_dispersion_real
_atom_type_scat_dispersion_imag
_atom_type_scat_source
Re Re -1.0185 7.2310 'International Tables Vol C Tables 4.2.6.8 and 6.1.1.4'
O O .0106 .0060 'International Tables Vol C Tables 4.2.6.8 and 6.1.1.4'
N N .0061 .0033 'International Tables Vol C Tables 4.2.6.8 and 6.1.1.4'
Cl Cl .1484 .1585 'International Tables Vol C Tables 4.2.6.8 and 6.1.1.4'
H H .0000 .0000 'International Tables Vol C Tables 4.2.6.8 and 6.1.1.4'
C C .0033 .0016 'International Tables Vol C Tables 4.2.6.8 and 6.1.1.4'

loop_
_geom_angle_atom_site_label_1
_geom_angle_atom_site_label_2
_geom_angle_atom_site_label_3
_geom_angle_site_symmetry_3
_geom_angle
_geom_angle_publ_flag
O1 Re1 O2 . 81.5(5) yes
O1 Re1 O3 . 99.8(5) yes
O1 Re1 O4 . 89.7(3) yes
O1 Re1 N1 . 90.6(5) yes
O1 Re1 N2 . 169.6(6) yes
O2 Re1 O3 . 98.7(5) yes
O2 Re1 O4 . 89.3(3) yes
O2 Re1 N1 . 169.5(4) yes
O2 Re1 N2 . 90.1(5) yes
O3 Re1 O4 . 168.4(3) yes
O3 Re1 N1 . 89.6(5) yes
O3 Re1 N2 . 87.6(6) yes
O4 Re1 N1 . 83.5(4) yes
O4 Re1 N2 . 83.9(4) yes
N1 Re1 N2 . 96.8(5) yes
Re1 O1 C1 . 128.5(9) no
Re1 O2 C17 . 129.5(9) no
Re1 O4 Re1 3_555 180.00 no
Re1 N1 C7 . 122.1(10) no
Re1 N1 C8 . 118.3(11) no
C7 N1 C8 . 119.6(13) no
Re1 N2 C10 . 119.1(12) no
Re1 N2 C11 . 123.0(10) no
C10 N2 C11 . 117.9(14) no
O1 C1 C2 . 117.0(15) no
O1 C1 C6 . 123.6(14) no
C2 C1 C6 . 119.3(16) no
C1 C2 C3 . 122.0(16) no
C2 C3 C4 . 120.5(15) no
C3 C4 C5 . 117.6(17) no
C4 C5 C6 . 123.3(16) no
C1 C6 C5 . 117.2(14) no
C1 C6 C7 . 125.8(16) no
C5 C6 C7 . 117.0(14) no
N1 C7 C6 . 129.4(14) no
N1 C8 C9 . 115.8(15) no
C8 C9 C10 . 114.7(15) no
N2 C10 C9 . 112.3(13) no
N2 C11 C12 . 128.1(16) no
C11 C12 C13 . 115.2(15) no
C11 C12 C17 . 125.7(17) no
C13 C12 C17 . 118.8(15) no
C12 C13 C14 . 119.9(17) no
C13 C14 C15 . 121.6(19) no
C14 C15 C16 . 118.7(17) no
C15 C16 C17 . 122.0(16) no
O2 C17 C12 . 123.0(15) no
O2 C17 C16 . 117.9(15) no
C12 C17 C16 . 119.0(18) no
C1 C2 H2 . 119.04 no
C3 C2 H2 . 118.92 no
C2 C3 H3 . 119.70 no
C4 C3 H3 . 119.83 no
C3 C4 H4 . 121.14 no
C5 C4 H4 . 121.22 no
C4 C5 H5 . 118.46 no
C6 C5 H5 . 118.25 no
N1 C7 H7 . 115.32 no
C6 C7 H7 . 115.30 no
N1 C8 H8A . 108.30 no
N1 C8 H8B . 108.39 no
C9 C8 H8A . 108.40 no
C9 C8 H8B . 108.31 no
H8A C8 H8B . 107.38 no
C8 C9 H9A . 108.58 no
C8 C9 H9B . 108.58 no
C10 C9 H9A . 108.62 no
C10 C9 H9B . 108.59 no
H9A C9 H9B . 107.52 no
N2 C10 H10A . 109.27 no
N2 C10 H10B . 108.85 no
C9 C10 H10A . 109.50 no
C9 C10 H10B . 109.02 no
H10A C10 H10B . 107.80 no
N2 C11 H11 . 116.02 no
C12 C11 H11 . 115.88 no
C12 C13 H13 . 119.96 no
C14 C13 H13 . 120.17 no
C13 C14 H14 . 119.12 no
C15 C14 H14 . 119.31 no
C14 C15 H15 . 120.81 no
C16 C15 H15 . 120.54 no
C15 C16 H16 . 119.00 no
C17 C16 H16 . 119.01 no
Cl1 C18 Cl2 . 111.9(10) no
Cl1 C18 Cl3 . 109.3(10) no
Cl2 C18 Cl3 . 108.8(11) no
Cl1 C18 H18 . 109.07 no
Cl2 C18 H18 . 109.07 no
Cl3 C18 H18 . 108.63 no
Cl4 C19 Cl5 . 109.9(12) no
Cl4 C19 Cl6 . 112.3(12) no
Cl5 C19 Cl6 . 108.9(11) no
Cl4 C19 H19 . 108.56 no
Cl5 C19 H19 . 108.54 no
Cl6 C19 H19 . 108.56 no

loop_
_geom_bond_atom_site_label_1
_geom_bond_atom_site_label_2
_geom_bond_site_symmetry_1
_geom_bond_site_symmetry_2
_geom_bond_distance
_geom_bond_publ_flag
Re1 O1 . . 2.019(11) yes
Re1 O2 . . 2.027(11) yes
Re1 O3 . . 1.696(12) yes
Re1 O4 . . 1.919(2) yes
Re1 N1 . . 2.145(13) yes
Re1 N2 . . 2.136(14) yes
Cl1 C18 . . 1.733(17) no
Cl2 C18 . . 1.743(17) no
Cl3 C18 . . 1.80(2) no
Cl4 C19 . . 1.73(2) no
Cl5 C19 . . 1.77(2) no
Cl6 C19 . . 1.76(2) no
O1 C1 . . 1.32(2) no
O2 C17 . . 1.32(2) no
N1 C8 . . 1.443(18) no
N1 C7 . . 1.26(2) no
N2 C10 . . 1.517(18) no
N2 C11 . . 1.29(3) no
C1 C2 . . 1.38(2) no
C1 C6 . . 1.43(2) no
C2 C3 . . 1.39(3) no
C3 C4 . . 1.41(3) no
C4 C5 . . 1.38(2) no
C5 C6 . . 1.42(3) no
C6 C7 . . 1.43(2) no
C8 C9 . . 1.54(3) no
C9 C10 . . 1.50(2) no
C11 C12 . . 1.45(2) no
C12 C13 . . 1.44(3) no
C12 C17 . . 1.42(2) no
C13 C14 . . 1.34(3) no
C14 C15 . . 1.42(3) no
C15 C16 . . 1.38(3) no
C16 C17 . . 1.38(2) no
C2 H2 . . .9493 no
C3 H3 . . .9512 no
C4 H4 . . .9495 no
C5 H5 . . .9492 no
C7 H7 . . .9497 no
C8 H8B . . .9902 no
C8 H8A . . .9904 no
C9 H9A . . .9898 no
C9 H9B . . .9894 no
C10 H10A . . .9871 no
C10 H10B . . .9949 no
C11 H11 . . .9502 no
C13 H13 . . .9487 no
C14 H14 . . .9495 no
C15 H15 . . .9500 no
C16 H16 . . .9500 no
C18 H18 . . .9981 no
C19 H19 . . 1.0001 no

loop_
_geom_contact_atom_site_label_1
_geom_contact_atom_site_label_2
_geom_contact_distance
_geom_contact_site_symmetry_2
_geom_contact_publ_flag
Re1 C18 3.926(17) . no
Re1 H9A 3.2574 . no
Re1 H18 3.1069 . no
Re1 H9A 3.2745 3_555 no
Cl1 C8 3.502(15) 2_655 no
Cl1 Cl5 3.495(8) . no
Cl1 O2 3.257(13) . no
Cl1 O3 3.397(11) . no
Cl1 C17 3.59(2) . no
Cl1 C19 3.619(19) . no
Cl2 Cl4 3.558(9) 2_655 no
Cl3 Cl5 3.575(11) 4_554 no
Cl3 C14 3.59(2) 1_655 no
Cl3 C15 3.42(3) 1_655 no
Cl4 Cl2 3.558(9) 2_645 no
Cl5 Cl3 3.575(11) 4_555 no
Cl5 Cl1 3.495(8) . no
Cl1 H8A 3.0462 2_655 no
Cl1 H19 2.9829 . no
Cl2 H3 3.1367 4_555 no
Cl3 H15 3.0999 1_655 no
Cl4 H10A 3.0269 . no
O1 C18 3.180(18) . no
O2 Cl1 3.257(13) . no
O2 C18 3.14(2) . no
O3 C4 3.33(2) 3_655 no
O3 Cl1 3.397(11) . no
O3 C5 3.36(3) 3_655 no
O3 C19 3.10(2) . no
O4 C9 3.272(17) . no
O4 C9 3.272(16) 3_555 no
O1 H9A 2.5511 3_555 no
O1 H18 2.2810 . no
O2 H18 2.3573 . no
O2 H9A 2.6071 3_555 no
O3 H4 2.8547 3_655 no
O3 H5 2.8603 3_655 no
O3 H19 2.1706 . no
O4 H9A 2.6425 3_555 no
O4 H9A 2.6425 . no
C1 C11 3.45(2) 3_555 no
C4 O3 3.33(3) 3_655 no
C5 C7 3.42(3) 3_655 no
C5 C13 3.26(3) 3_555 no
C5 O3 3.36(3) 3_655 no
C6 C6 3.58(3) 3_655 no
C6 C12 3.42(2) 3_555 no
C6 C11 3.39(3) 3_555 no
C7 C5 3.42(3) 3_655 no
C7 C12 3.43(2) 3_555 no
C7 C17 3.39(3) 3_555 no
C8 Cl1 3.502(15) 2_645 no
C9 O4 3.272(17) . no
C9 O4 3.272(17) . no
C11 C1 3.45(2) 3_555 no
C11 C6 3.39(3) 3_555 no
C12 C7 3.43(2) 3_555 no
C12 C6 3.42(2) 3_555 no
C13 C5 3.26(3) 3_555 no
C14 Cl3 3.59(2) 1_455 no
C15 Cl3 3.42(3) 1_455 no
C17 Cl1 3.59(2) . no
C17 C7 3.39(3) 3_555 no
C18 Re1 3.926(17) . no
C18 O2 3.14(2) . no
C18 O1 3.180(18) . no
C19 O3 3.10(2) . no
C19 Cl1 3.619(19) . no
C3 H8A 3.0012 3_655 no
C4 H8A 2.8605 3_655 no
C15 H2 2.8483 4_555 no
H2 C15 2.8483 4_554 no
H3 Cl2 3.1367 4_554 no
H4 O3 2.8547 3_655 no
H5 O3 2.8603 3_655 no
H5 H7 2.2814 . no
H7 H5 2.2814 . no
H7 H8B 2.1111 . no
H8A H10A 2.4035 . no
H8A C4 2.8605 3_655 no
H8A C3 3.0012 3_655 no
H8A Cl1 3.0462 2_645 no
H8B H7 2.1111 . no
H9A O1 2.5511 3_555 no
H9A Re1 3.2745 3_555 no
H9A O2 2.6071 3_555 no
H9A O4 2.6425 . no
H9A O4 2.6425 . no
H9A Re1 3.2574 . no
H10A H8A 2.4035 . no
H10A Cl4 3.0269 . no
H10B H11 2.1616 . no
H10B H15 2.5182 2_545 no
H11 H10B 2.1616 . no
H11 H13 2.2990 . no
H13 H11 2.2990 . no
H15 H10B 2.5182 2_555 no
H15 Cl3 3.0999 1_455 no
H18 O2 2.3573 . no
H18 Re1 3.1069 . no
H18 O1 2.2810 . no
H19 Cl1 2.9829 . no
H19 O3 2.1706 . no

loop_
_geom_hbond_atom_site_label_D
_geom_hbond_atom_site_label_H
_geom_hbond_atom_site_label_A
_geom_hbond_site_symmetry_A
_geom_hbond_distance_DH
_geom_hbond_distance_HA
_geom_hbond_distance_DA
_geom_hbond_angle_DHA
_geom_hbond_publ_flag
C9 H9A O1 3_555 .99 2.55 3.46(3) 152 yes
C18 H18 O1 . 1.00 2.28 3.180(18) 149 yes
C18 H18 O2 . 1.00 2.36 3.14(2) 134 yes
C19 H19 O3 . 1.00 2.17 3.10(2) 154 yes

loop_
_geom_torsion_atom_site_label_1
_geom_torsion_atom_site_label_2
_geom_torsion_atom_site_label_3
_geom_torsion_atom_site_label_4
_geom_torsion
_geom_torsion_publ_flag
O2 Re1 O1 C1 -174.8(14) no
O3 Re1 O1 C1 87.8(14) no
O4 Re1 O1 C1 -85.4(14) no
N1 Re1 O1 C1 -1.9(14) no
O1 Re1 O2 C17 173.2(14) no
O3 Re1 O2 C17 -88.1(14) no
O4 Re1 O2 C17 83.4(14) no
N2 Re1 O2 C17 -.5(14) no
O1 Re1 N1 C7 -.4(14) no
O1 Re1 N1 C8 -179.8(12) no
O3 Re1 N1 C7 -100.2(15) no
O3 Re1 N1 C8 80.4(12) no
O4 Re1 N1 C7 89.2(14) no
O4 Re1 N1 C8 -90.2(12) no
N2 Re1 N1 C7 172.3(14) no
N2 Re1 N1 C8 -7.1(13) no
O2 Re1 N2 C10 179.8(12) no
O2 Re1 N2 C11 .6(14) no
O3 Re1 N2 C10 -81.5(12) no
O3 Re1 N2 C11 99.2(14) no
O4 Re1 N2 C10 90.5(12) no
O4 Re1 N2 C11 -88.7(14) no
N1 Re1 N2 C10 7.8(12) no
N1 Re1 N2 C11 -171.5(14) no
Re1 O1 C1 C2 177.6(12) no
Re1 O1 C1 C6 2(2) no
Re1 O2 C17 C12 5(2) no
Re1 O2 C17 C16 -179.0(12) no
Re1 N1 C7 C6 2(3) no
C8 N1 C7 C6 -178.3(18) no
Re1 N1 C8 C9 36.7(16) no
C7 N1 C8 C9 -142.7(16) no
Re1 N2 C10 C9 -38(2) no
C11 N2 C10 C9 141.2(18) no
Re1 N2 C11 C12 -5(3) no
C10 N2 C11 C12 175.8(17) no
O1 C1 C2 C3 -177.9(17) no
C6 C1 C2 C3 -3(3) no
O1 C1 C6 C5 178.3(16) no
O1 C1 C6 C7 0(3) no
C2 C1 C6 C5 3(3) no
C2 C1 C6 C7 -175.4(18) no
C1 C2 C3 C4 2(3) no
C2 C3 C4 C5 -1(3) no
C3 C4 C5 C6 2(3) no
C4 C5 C6 C1 -3(3) no
C4 C5 C6 C7 175.6(18) no
C5 C6 C7 N1 179.1(19) no
C1 C6 C7 N1 -2(3) no
N1 C8 C9 C10 -76.0(17) no
C8 C9 C10 N2 75(2) no
N2 C11 C12 C13 -176.8(18) no
N2 C11 C12 C17 10(3) no
C17 C12 C13 C14 -1(3) no
C11 C12 C17 O2 -9(3) no
C11 C12 C13 C14 -174.6(18) no
C11 C12 C17 C16 174.4(18) no
C13 C12 C17 O2 177.5(16) no
C13 C12 C17 C16 1(3) no
C12 C13 C14 C15 2(3) no
C13 C14 C15 C16 -4(3) no
C14 C15 C16 C17 5(3) no
C15 C16 C17 C12 -3(3) no
C15 C16 C17 O2 -179.8(17) no
